data_4033304
loop_
_publ_author_name
'Zhou, Xin'
'Wang, Peng'
'Zhang, Li'
'Chen, Pengwei'
'Ma, Mingxu'
'Song, Ni'
'Ren, Sumei'
'Li, Ming'

_publ_section_title
;
 Transition-Metal-Free Synthesis of C-Glycosylated Phenanthridines via
 K<sub>2</sub>S<sub>2</sub>O<sub>8</sub>-Mediated Oxidative Radical
 Decarboxylation of Uronic Acids.
;
_journal_issue 2
_journal_name_full 'The Journal of organic chemistry'
_journal_page_first 588
_journal_page_last 603
_journal_paper_doi 10.1021/acs.joc.7b02346
_journal_volume 83
_journal_year 2018
_chemical_absolute_configuration syn
_chemical_formula_sum 'C21 H20 F N O4'
_chemical_formula_weight 369.38
_space_group_IT_number 4
_space_group_name_Hall 'P 2yb'
_space_group_name_H-M_alt 'P 1 21 1'
_symmetry_cell_setting monoclinic
_symmetry_space_group_name_Hall 'P 2yb'
_symmetry_space_group_name_H-M 'P 1 21 1'
_atom_sites_solution_hydrogens geom
_atom_sites_solution_primary direct
_atom_sites_solution_secondary difmap
_audit_creation_method SHELXL-97
_cell_angle_alpha 90.00
_cell_angle_beta 103.001(2)
_cell_angle_gamma 90.00
_cell_formula_units_Z 2
_cell_length_a 12.8117(6)
_cell_length_b 5.5768(3)
_cell_length_c 12.9121(6)
_cell_measurement_reflns_used 2802
_cell_measurement_temperature 296(2)
_cell_measurement_theta_max 27.55
_cell_measurement_theta_min 3.24
_cell_volume 898.90(8)
_computing_structure_refinement 'SHELXL-97 (Sheldrick, 2008)'
_diffrn_ambient_temperature 296(2)
_diffrn_measured_fraction_theta_full 0.998
_diffrn_measured_fraction_theta_max 0.998
_diffrn_measurement_device_type Bruker
_diffrn_radiation_monochromator graphite
_diffrn_radiation_source 'fine-focus sealed tube'
_diffrn_radiation_type MoK\a
_diffrn_radiation_wavelength 0.71073
_diffrn_reflns_av_R_equivalents 0.0579
_diffrn_reflns_av_sigmaI/netI 0.0504
_diffrn_reflns_limit_h_max 16
_diffrn_reflns_limit_h_min -16
_diffrn_reflns_limit_k_max 7
_diffrn_reflns_limit_k_min -7
_diffrn_reflns_limit_l_max 16
_diffrn_reflns_limit_l_min -16
_diffrn_reflns_number 13888
_diffrn_reflns_theta_full 27.55
_diffrn_reflns_theta_max 27.55
_diffrn_reflns_theta_min 3.24
_exptl_absorpt_coefficient_mu 0.101
_exptl_absorpt_correction_T_max 0.9950
_exptl_absorpt_correction_T_min 0.9511
_exptl_absorpt_correction_type multi-scan
_exptl_absorpt_process_details SADABS
_exptl_crystal_colour colourless
_exptl_crystal_density_diffrn 1.365
_exptl_crystal_density_method 'not measured'
_exptl_crystal_description needle
_exptl_crystal_F_000 388
_exptl_crystal_size_max 0.50
_exptl_crystal_size_mid 0.25
_exptl_crystal_size_min 0.05
_refine_diff_density_max 0.144
_refine_diff_density_min -0.183
_refine_diff_density_rms 0.038
_refine_ls_abs_structure_details 'Flack H D (1983), Acta Cryst. A39, 876-881'
_refine_ls_abs_structure_Flack 0.4(9)
_refine_ls_extinction_method none
_refine_ls_goodness_of_fit_ref 1.052
_refine_ls_hydrogen_treatment mixed
_refine_ls_matrix_type full
_refine_ls_number_parameters 247
_refine_ls_number_reflns 4092
_refine_ls_number_restraints 1
_refine_ls_restrained_S_all 1.052
_refine_ls_R_factor_all 0.0847
_refine_ls_R_factor_gt 0.0455
_refine_ls_shift/su_max 0.000
_refine_ls_shift/su_mean 0.000
_refine_ls_structure_factor_coef Fsqd
_refine_ls_weighting_details 'calc w=1/[\s^2^(Fo^2^)+(0.0313P)^2^+0.1074P] where P=(Fo^2^+2Fc^2^)/3'
_refine_ls_weighting_scheme calc
_refine_ls_wR_factor_gt 0.0760
_refine_ls_wR_factor_ref 0.0870
_reflns_number_gt 2802
_reflns_number_total 4092
_reflns_threshold_expression >2\s(I)
_cod_data_source_file jo7b02346_si_003.cif
_cod_data_source_block 7b'
_cod_depositor_comments 'Adding full bibliography for 4033302--4033304.cif.'
_cod_original_sg_symbol_H-M 'P 21'
_cod_database_code 4033304

loop_
_symmetry_equiv_pos_as_xyz
'x, y, z'
'-x, y+1/2, -z'

loop_
_atom_site_label
_atom_site_type_symbol
_atom_site_fract_x
_atom_site_fract_y
_atom_site_fract_z
_atom_site_U_iso_or_equiv
_atom_site_adp_type
_atom_site_occupancy
_atom_site_symmetry_multiplicity
_atom_site_calc_flag
_atom_site_refinement_flags
F1 F -0.31835(9) 0.4235(3) 0.85424(11) 0.0813(5) Uani 1 1 d .
O1 O 0.27679(10) 0.6974(2) 0.68602(10) 0.0469(3) Uani 1 1 d .
O2 O 0.41916(13) 0.5579(3) 0.62014(12) 0.0614(4) Uani 1 1 d .
O3 O 0.38939(11) 0.2486(2) 0.72645(11) 0.0486(4) Uani 1 1 d .
O4 O 0.35593(11) 0.5770(3) 0.95597(10) 0.0575(4) Uani 1 1 d .
N1 N 0.10195(11) 0.5272(3) 0.83887(11) 0.0399(4) Uani 1 1 d .
C1 C -0.19042(17) 0.6307(4) 0.78701(17) 0.0524(6) Uani 1 1 d .
H1 H -0.2443 0.7288 0.7489 0.063 Uiso 1 1 calc R
C2 C -0.21404(16) 0.4537(5) 0.84963(17) 0.0546(6) Uani 1 1 d .
C3 C -0.13938(18) 0.3012(4) 0.90925(16) 0.0554(6) Uani 1 1 d .
H3 H -0.1592 0.1828 0.9518 0.067 Uiso 1 1 calc R
C4 C -0.03501(17) 0.3311(4) 0.90335(16) 0.0508(5) Uani 1 1 d .
H4 H 0.0173 0.2303 0.9422 0.061 Uiso 1 1 calc R
C5 C -0.00555(15) 0.5114(3) 0.83967(14) 0.0407(5) Uani 1 1 d .
C6 C 0.13331(14) 0.6919(3) 0.78163(14) 0.0364(4) Uani 1 1 d .
C7 C 0.06201(15) 0.8649(3) 0.71870(15) 0.0384(4) Uani 1 1 d .
C8 C 0.09888(16) 1.0488(4) 0.66199(15) 0.0460(5) Uani 1 1 d .
H8 H 0.1717 1.0620 0.6643 0.055 Uiso 1 1 calc R
C9 C 0.02891(18) 1.2091(4) 0.60331(16) 0.0539(5) Uani 1 1 d .
H9 H 0.0542 1.3306 0.5661 0.065 Uiso 1 1 calc R
C10 C -0.08020(18) 1.1901(4) 0.59938(17) 0.0567(6) Uani 1 1 d .
H10 H -0.1278 1.2968 0.5580 0.068 Uiso 1 1 calc R
C11 C -0.11789(16) 1.0166(4) 0.65564(16) 0.0518(6) Uani 1 1 d .
H11 H -0.1909 1.0085 0.6532 0.062 Uiso 1 1 calc R
C12 C -0.04852(15) 0.8498(4) 0.71722(14) 0.0402(5) Uani 1 1 d .
C13 C -0.08296(15) 0.6649(4) 0.78008(15) 0.0419(5) Uani 1 1 d .
C14 C 0.38953(17) 0.6531(4) 0.70778(17) 0.0488(5) Uani 1 1 d .
H14 H 0.4307 0.7977 0.7335 0.059 Uiso 1 1 calc R
C15 C 0.40714(15) 0.4588(4) 0.79092(15) 0.0427(5) Uani 1 1 d .
H15 H 0.4789 0.4638 0.8377 0.051 Uiso 1 1 calc R
C16 C 0.31814(14) 0.4977(3) 0.85054(14) 0.0405(5) Uani 1 1 d .
H16 H 0.2744 0.3529 0.8484 0.049 Uiso 1 1 calc R
C17 C 0.25242(14) 0.7024(4) 0.78938(14) 0.0391(4) Uani 1 1 d .
H17 H 0.2794 0.8537 0.8239 0.047 Uiso 1 1 calc R
C18 C 0.41679(17) 0.2991(4) 0.62735(16) 0.0460(5) Uani 1 1 d .
C19 C 0.52689(16) 0.2071(4) 0.62591(17) 0.0567(6) Uani 1 1 d .
H19A H 0.5782 0.2751 0.6843 0.085 Uiso 1 1 calc R
H19B H 0.5448 0.2519 0.5603 0.085 Uiso 1 1 calc R
H19C H 0.5279 0.0355 0.6322 0.085 Uiso 1 1 calc R
C20 C 0.33182(18) 0.1990(5) 0.53951(17) 0.0654(6) Uani 1 1 d .
H20A H 0.3241 0.0304 0.5508 0.098 Uiso 1 1 calc R
H20B H 0.3516 0.2235 0.4729 0.098 Uiso 1 1 calc R
H20C H 0.2651 0.2786 0.5383 0.098 Uiso 1 1 calc R
C21 C 0.3887(3) 0.3872(7) 1.0281(2) 0.0987(11) Uani 1 1 d .
H21A H 0.3322 0.2712 1.0206 0.148 Uiso 1 1 calc R
H21B H 0.4049 0.4487 1.0994 0.148 Uiso 1 1 calc R
H21C H 0.4514 0.3127 1.0135 0.148 Uiso 1 1 calc R

loop_
_atom_site_aniso_label
_atom_site_aniso_U_11
_atom_site_aniso_U_22
_atom_site_aniso_U_33
_atom_site_aniso_U_23
_atom_site_aniso_U_13
_atom_site_aniso_U_12
F1 0.0470(7) 0.1154(12) 0.0879(9) -0.0051(10) 0.0282(6) -0.0181(8)
O1 0.0541(9) 0.0436(8) 0.0499(8) 0.0091(7) 0.0262(6) 0.0067(7)
O2 0.0883(11) 0.0403(8) 0.0738(10) 0.0106(8) 0.0567(9) 0.0061(8)
O3 0.0679(10) 0.0347(8) 0.0521(8) 0.0040(7) 0.0322(7) 0.0020(7)
O4 0.0607(9) 0.0694(10) 0.0419(8) -0.0007(8) 0.0103(7) 0.0142(8)
N1 0.0403(9) 0.0420(10) 0.0393(8) -0.0004(8) 0.0127(7) -0.0015(8)
C1 0.0401(12) 0.0673(16) 0.0495(12) -0.0079(12) 0.0095(10) 0.0015(10)
C2 0.0406(12) 0.0762(16) 0.0519(13) -0.0127(14) 0.0203(10) -0.0141(13)
C3 0.0561(14) 0.0659(16) 0.0483(12) -0.0016(12) 0.0200(11) -0.0152(12)
C4 0.0522(13) 0.0564(14) 0.0459(12) 0.0035(11) 0.0155(10) -0.0045(11)
C5 0.0430(11) 0.0461(13) 0.0345(9) -0.0053(10) 0.0121(8) -0.0046(10)
C6 0.0432(11) 0.0334(10) 0.0343(9) -0.0051(9) 0.0121(8) -0.0004(9)
C7 0.0466(11) 0.0347(10) 0.0352(10) -0.0052(9) 0.0118(8) 0.0008(9)
C8 0.0533(12) 0.0404(11) 0.0462(11) -0.0013(11) 0.0154(9) 0.0015(10)
C9 0.0686(15) 0.0427(12) 0.0514(12) 0.0061(11) 0.0153(10) 0.0077(11)
C10 0.0649(16) 0.0496(13) 0.0508(12) 0.0042(12) 0.0029(11) 0.0173(12)
C11 0.0461(12) 0.0561(15) 0.0500(12) -0.0040(11) 0.0045(9) 0.0098(11)
C12 0.0410(11) 0.0438(11) 0.0348(10) -0.0083(9) 0.0060(8) 0.0017(9)
C13 0.0420(11) 0.0464(12) 0.0385(10) -0.0094(10) 0.0117(8) -0.0028(10)
C14 0.0556(14) 0.0365(12) 0.0643(14) 0.0010(10) 0.0345(11) 0.0002(10)
C15 0.0438(11) 0.0351(10) 0.0538(12) -0.0018(10) 0.0209(9) 0.0006(9)
C16 0.0414(11) 0.0405(12) 0.0420(10) 0.0001(9) 0.0146(8) -0.0003(8)
C17 0.0428(11) 0.0359(10) 0.0420(10) -0.0041(10) 0.0170(8) -0.0014(9)
C18 0.0562(13) 0.0400(13) 0.0486(12) 0.0050(10) 0.0262(10) 0.0025(9)
C19 0.0572(14) 0.0572(13) 0.0628(14) -0.0005(12) 0.0284(11) 0.0036(12)
C20 0.0673(15) 0.0751(16) 0.0552(13) 0.0104(14) 0.0164(11) -0.0061(14)
C21 0.122(2) 0.116(3) 0.0568(16) 0.0259(18) 0.0177(15) 0.051(2)

loop_
_atom_type_symbol
_atom_type_description
_atom_type_scat_dispersion_real
_atom_type_scat_dispersion_imag
_atom_type_scat_source
C C 0.0033 0.0016 'International Tables Vol C Tables 4.2.6.8 and 6.1.1.4'
H H 0.0000 0.0000 'International Tables Vol C Tables 4.2.6.8 and 6.1.1.4'
N N 0.0061 0.0033 'International Tables Vol C Tables 4.2.6.8 and 6.1.1.4'
O O 0.0106 0.0060 'International Tables Vol C Tables 4.2.6.8 and 6.1.1.4'
F F 0.0171 0.0103 'International Tables Vol C Tables 4.2.6.8 and 6.1.1.4'

loop_
_geom_angle_atom_site_label_1
_geom_angle_atom_site_label_2
_geom_angle_atom_site_label_3
_geom_angle
C14 O1 C17 104.00(14)
C14 O2 C18 108.53(15)
C15 O3 C18 108.76(14)
C16 O4 C21 112.9(2)
C6 N1 C5 119.08(16)
C2 C1 C13 119.2(2)
C2 C1 H1 120.4
C13 C1 H1 120.4
C1 C2 F1 118.0(2)
C1 C2 C3 124.31(18)
F1 C2 C3 117.7(2)
C4 C3 C2 117.3(2)
C4 C3 H3 121.3
C2 C3 H3 121.3
C3 C4 C5 121.0(2)
C3 C4 H4 119.5
C5 C4 H4 119.5
N1 C5 C13 122.67(17)
N1 C5 C4 116.74(18)
C13 C5 C4 120.59(17)
N1 C6 C7 123.68(17)
N1 C6 C17 115.34(16)
C7 C6 C17 120.89(17)
C8 C7 C12 119.37(17)
C8 C7 C6 122.46(17)
C12 C7 C6 118.15(17)
C9 C8 C7 120.75(19)
C9 C8 H8 119.6
C7 C8 H8 119.6
C8 C9 C10 119.9(2)
C8 C9 H9 120.1
C10 C9 H9 120.1
C11 C10 C9 120.6(2)
C11 C10 H10 119.7
C9 C10 H10 119.7
C10 C11 C12 121.19(19)
C10 C11 H11 119.4
C12 C11 H11 119.4
C11 C12 C7 118.20(18)
C11 C12 C13 123.93(17)
C7 C12 C13 117.87(17)
C5 C13 C1 117.52(19)
C5 C13 C12 118.53(17)
C1 C13 C12 123.94(19)
O2 C14 O1 110.97(18)
O2 C14 C15 106.45(16)
O1 C14 C15 104.30(15)
O2 C14 H14 111.6
O1 C14 H14 111.6
C15 C14 H14 111.6
O3 C15 C14 101.35(15)
O3 C15 C16 111.84(15)
C14 C15 C16 104.34(15)
O3 C15 H15 112.8
C14 C15 H15 112.8
C16 C15 H15 112.8
O4 C16 C15 113.46(15)
O4 C16 C17 107.12(15)
C15 C16 C17 103.46(14)
O4 C16 H16 110.8
C15 C16 H16 110.8
C17 C16 H16 110.8
O1 C17 C6 111.44(14)
O1 C17 C16 104.80(14)
C6 C17 C16 115.91(16)
O1 C17 H17 108.1
C6 C17 H17 108.1
C16 C17 H17 108.1
O3 C18 O2 105.50(15)
O3 C18 C20 108.82(17)
O2 C18 C20 110.3(2)
O3 C18 C19 111.32(16)
O2 C18 C19 107.82(18)
C20 C18 C19 112.85(19)
C18 C19 H19A 109.5
C18 C19 H19B 109.5
H19A C19 H19B 109.5
C18 C19 H19C 109.5
H19A C19 H19C 109.5
H19B C19 H19C 109.5
C18 C20 H20A 109.5
C18 C20 H20B 109.5
H20A C20 H20B 109.5
C18 C20 H20C 109.5
H20A C20 H20C 109.5
H20B C20 H20C 109.5
O4 C21 H21A 109.5
O4 C21 H21B 109.5
H21A C21 H21B 109.5
O4 C21 H21C 109.5
H21A C21 H21C 109.5
H21B C21 H21C 109.5

loop_
_geom_bond_atom_site_label_1
_geom_bond_atom_site_label_2
_geom_bond_distance
F1 C2 1.361(2)
O1 C14 1.429(2)
O1 C17 1.438(2)
O2 C14 1.378(2)
O2 C18 1.447(2)
O3 C15 1.426(2)
O3 C18 1.429(2)
O4 C16 1.409(2)
O4 C21 1.410(3)
N1 C6 1.298(2)
N1 C5 1.382(2)
C1 C2 1.353(3)
C1 C13 1.413(3)
C1 H1 0.9300
C2 C3 1.378(3)
C3 C4 1.366(3)
C3 H3 0.9300
C4 C5 1.403(3)
C4 H4 0.9300
C5 C13 1.402(3)
C6 C7 1.446(3)
C6 C17 1.508(2)
C7 C8 1.402(3)
C7 C12 1.414(3)
C8 C9 1.368(3)
C8 H8 0.9300
C9 C10 1.391(3)
C9 H9 0.9300
C10 C11 1.362(3)
C10 H10 0.9300
C11 C12 1.403(3)
C11 H11 0.9300
C12 C13 1.441(3)
C14 C15 1.506(3)
C14 H14 0.9800
C15 C16 1.528(2)
C15 H15 0.9800
C16 C17 1.529(3)
C16 H16 0.9800
C17 H17 0.9800
C18 C20 1.493(3)
C18 C19 1.505(3)
C19 H19A 0.9600
C19 H19B 0.9600
C19 H19C 0.9600
C20 H20A 0.9600
C20 H20B 0.9600
C20 H20C 0.9600
C21 H21A 0.9600
C21 H21B 0.9600
C21 H21C 0.9600

loop_
_geom_torsion_atom_site_label_1
_geom_torsion_atom_site_label_2
_geom_torsion_atom_site_label_3
_geom_torsion_atom_site_label_4
_geom_torsion
C13 C1 C2 F1 -179.53(18)
C13 C1 C2 C3 0.5(3)
C1 C2 C3 C4 -0.6(3)
F1 C2 C3 C4 179.35(19)
C2 C3 C4 C5 0.5(3)
C6 N1 C5 C13 0.7(3)
C6 N1 C5 C4 -179.63(17)
C3 C4 C5 N1 -179.96(18)
C3 C4 C5 C13 -0.3(3)
C5 N1 C6 C7 0.9(2)
C5 N1 C6 C17 177.46(16)
N1 C6 C7 C8 176.57(17)
C17 C6 C7 C8 0.2(3)
N1 C6 C7 C12 -1.7(3)
C17 C6 C7 C12 -178.13(17)
C12 C7 C8 C9 -1.7(3)
C6 C7 C8 C9 180.00(17)
C7 C8 C9 C10 -0.1(3)
C8 C9 C10 C11 1.6(3)
C9 C10 C11 C12 -1.3(3)
C10 C11 C12 C7 -0.6(3)
C10 C11 C12 C13 178.79(19)
C8 C7 C12 C11 2.0(3)
C6 C7 C12 C11 -179.60(16)
C8 C7 C12 C13 -177.36(16)
C6 C7 C12 C13 1.0(2)
N1 C5 C13 C1 179.75(17)
C4 C5 C13 C1 0.1(3)
N1 C5 C13 C12 -1.3(3)
C4 C5 C13 C12 179.01(18)
C2 C1 C13 C5 -0.2(3)
C2 C1 C13 C12 -179.04(19)
C11 C12 C13 C5 -178.96(17)
C7 C12 C13 C5 0.4(3)
C11 C12 C13 C1 -0.1(3)
C7 C12 C13 C1 179.27(18)
C18 O2 C14 O1 -92.3(2)
C18 O2 C14 C15 20.5(2)
C17 O1 C14 O2 158.09(16)
C17 O1 C14 C15 43.85(19)
C18 O3 C15 C14 28.52(18)
C18 O3 C15 C16 139.16(16)
O2 C14 C15 O3 -29.99(19)
O1 C14 C15 O3 87.42(16)
O2 C14 C15 C16 -146.27(17)
O1 C14 C15 C16 -28.87(19)
C21 O4 C16 C15 -85.0(2)
C21 O4 C16 C17 161.52(19)
O3 C15 C16 O4 139.61(16)
C14 C15 C16 O4 -111.65(19)
O3 C15 C16 C17 -104.68(16)
C14 C15 C16 C17 4.06(19)
C14 O1 C17 C6 -167.20(16)
C14 O1 C17 C16 -41.10(18)
N1 C6 C17 O1 127.99(17)
C7 C6 C17 O1 -55.3(2)
N1 C6 C17 C16 8.3(2)
C7 C6 C17 C16 -175.05(15)
O4 C16 C17 O1 142.03(14)
C15 C16 C17 O1 21.90(18)
O4 C16 C17 C6 -94.69(18)
C15 C16 C17 C6 145.18(16)
C15 O3 C18 O2 -17.3(2)
C15 O3 C18 C20 -135.63(19)
C15 O3 C18 C19 99.38(19)
C14 O2 C18 O3 -2.8(2)
C14 O2 C18 C20 114.54(19)
C14 O2 C18 C19 -121.85(18)
